data_4517649
loop_
_publ_author_name
'Matveevskaya, Vladislava V.'
'Pavlov, Dmitry I.'
'Sukhikh, Taisiya S.'
'Gushchin, Artem L.'
'Ivanov, Alexander Yu'
'Tennikova, Tatiana B.'
'Sharoyko, Vladimir V.'
'Baykov, Sergey V.'
'Benassi, Enrico'
'Potapov, Andrei S.'

_publ_section_title
;
 Arene-Ruthenium(II) Complexes Containing
 11<i>H</i>-Indeno[1,2-<i>b</i>]quinoxalin-11-one Derivatives and
 Tryptanthrin-6-oxime: Synthesis, Characterization, Cytotoxicity, and
 Catalytic Transfer Hydrogenation of Aryl Ketones.
;
_journal_issue 19
_journal_name_full 'ACS omega'
_journal_page_first 11167
_journal_page_last 11179
_journal_paper_doi 10.1021/acsomega.0c01204
_journal_volume 5
_journal_year 2020
_chemical_formula_moiety 'C34 H35 Cl3 N4 O Ru2, 1.5(C H4 O1)'
_chemical_formula_sum 'C35.5 H41 Cl3 N4 O2.5 Ru2'
_chemical_formula_weight 872.23
_space_group_crystal_system monoclinic
_space_group_IT_number 15
_space_group_name_Hall '-C 2yc'
_space_group_name_H-M_alt 'C 1 2/c 1'
_atom_sites_solution_hydrogens geom
_atom_sites_solution_primary dual
_audit_creation_date 2019-10-11
_audit_creation_method
;
Olex2 1.2
(compiled 2018.05.29 svn.r3508 for OlexSys, GUI svn.r5506)
;
_cell_angle_alpha 90
_cell_angle_beta 123.3950(10)
_cell_angle_gamma 90
_cell_formula_units_Z 8
_cell_length_a 34.0106(13)
_cell_length_b 12.5712(5)
_cell_length_c 20.0181(8)
_cell_measurement_reflns_used 8692
_cell_measurement_temperature 298(2)
_cell_measurement_theta_max 25.62
_cell_measurement_theta_min 2.36
_cell_volume 7145.7(5)
_computing_molecular_graphics 'Olex2 (Dolomanov et al., 2009)'
_computing_publication_material 'Olex2 (Dolomanov et al., 2009)'
_computing_structure_refinement 'ShelXL (Sheldrick, 2015)'
_computing_structure_solution 'ShelXT (Sheldrick, 2015)'
_diffrn_ambient_temperature 298(2)
_diffrn_measured_fraction_theta_full 1.000
_diffrn_measured_fraction_theta_max 0.998
_diffrn_measurement_device_type 'Bruker APEX-II CCD'
_diffrn_measurement_method '\f and \w scans'
_diffrn_radiation_type MoK\a
_diffrn_radiation_wavelength 0.71073
_diffrn_reflns_av_R_equivalents 0.0351
_diffrn_reflns_av_unetI/netI 0.0354
_diffrn_reflns_Laue_measured_fraction_full 1.000
_diffrn_reflns_Laue_measured_fraction_max 0.998
_diffrn_reflns_limit_h_max 41
_diffrn_reflns_limit_h_min -38
_diffrn_reflns_limit_k_max 15
_diffrn_reflns_limit_k_min -10
_diffrn_reflns_limit_l_max 23
_diffrn_reflns_limit_l_min -24
_diffrn_reflns_number 26579
_diffrn_reflns_point_group_measured_fraction_full 1.000
_diffrn_reflns_point_group_measured_fraction_max 0.998
_diffrn_reflns_theta_full 25.242
_diffrn_reflns_theta_max 25.733
_diffrn_reflns_theta_min 1.772
_diffrn_standards_number 0
_exptl_absorpt_coefficient_mu 1.109
_exptl_absorpt_correction_T_max 0.7453
_exptl_absorpt_correction_T_min 0.6824
_exptl_absorpt_correction_type multi-scan
_exptl_absorpt_process_details
'SADABS-2012/1 (Bruker,2012) was used for absorption correction. wR2(int) was 0.0550 before and 0.0451 after correction. The Ratio of minimum to maximum transmission is 0.9156. The \l/2 correction factor is 0.0015.'
_exptl_crystal_colour red
_exptl_crystal_colour_primary red
_exptl_crystal_density_diffrn 1.619
_exptl_crystal_description prism
_exptl_crystal_F_000 3516
_exptl_crystal_size_max 0.3
_exptl_crystal_size_mid 0.2
_exptl_crystal_size_min 0.1
_refine_diff_density_max 0.779
_refine_diff_density_min -0.400
_refine_diff_density_rms 0.074
_refine_ls_extinction_method none
_refine_ls_goodness_of_fit_ref 1.020
_refine_ls_hydrogen_treatment constr
_refine_ls_matrix_type full
_refine_ls_number_parameters 426
_refine_ls_number_reflns 6810
_refine_ls_number_restraints 4
_refine_ls_restrained_S_all 1.022
_refine_ls_R_factor_all 0.0447
_refine_ls_R_factor_gt 0.0313
_refine_ls_shift/su_max 0.002
_refine_ls_shift/su_mean 0.000
_refine_ls_structure_factor_coef Fsqd
_refine_ls_weighting_details 'w=1/[\s^2^(Fo^2^)+(0.0351P)^2^+12.0947P] where P=(Fo^2^+2Fc^2^)/3'
_refine_ls_weighting_scheme calc
_refine_ls_wR_factor_gt 0.0724
_refine_ls_wR_factor_ref 0.0788
_reflns_Friedel_coverage 0.000
_reflns_number_gt 5479
_reflns_number_total 6810
_reflns_threshold_expression 'I > 2\s(I)'
_cod_data_source_file ao0c01204_si_004.cif
_cod_data_source_block potm292
_cod_depositor_comments 'Adding full bibliography for 4517647--4517650.cif.'
_cod_original_formula_sum 'C35.50 H41 Cl3 N4 O2.50 Ru2'
_cod_database_code 4517649
_shelx_shelxl_version_number 2017/1
_shelx_space_group_comment
;
The symmetry employed for this shelxl refinement is uniquely defined
by the following loop, which should always be used as a source of
symmetry information in preference to the above space-group names.
They are only intended as comments.
;
_shelx_estimated_absorpt_t_max 0.897
_shelx_estimated_absorpt_t_min 0.732
_olex2_refinement_description
;
1. Fixed Uiso
 At 1.2 times of:
  All C(H) groups
 At 1.5 times of:
  All C(H,H,H) groups, All C(H,H,H,H,H,H,H,H,H) groups
2. Restrained distances
 O1S-C1S = O5S-C2S = O3S-C2S = O4S-C2S
 1.4 with sigma of 0.02
3. Uiso/Uaniso restraints and constraints
Uiso(O4S) = Uiso(O3S) = Uiso(O5S)
4. Others
 Fixed Sof: O5S(0.33333) O4S(0.33333) O3S(0.33333) H2SA(0.33333) H2SB(0.33333)
 H2SC(0.33333) H2SF(0.33333) H2SE(0.33333) H2SD(0.33333) H2SI(0.33333)
 H2SG(0.33333) H2SH(0.33333) O1S(0.5) C1S(0.5) H1SA(0.5) H1SB(0.5) H1SC(0.5)
5.a Ternary CH refined with riding coordinates:
 C21(H21), C31(H31)
5.b Aromatic/amide H refined with riding coordinates:
 C5(H5), C6(H6), C7(H7), C8(H8), C12(H12), C13(H13), C14(H14), C16(H16),
 C17(H17), C19(H19), C20(H20), C26(H26), C27(H27), C29(H29), C30(H30)
5.c Idealised Me refined with riding coordinates:
 C2S(H2SA,H2SB,H2SC), C2S(H2SF,H2SE,H2SD), C2S(H2SI,H2SG,H2SH)
5.d Idealised Me refined as rotating group:
 C22(H22A,H22B,H22C), C23(H23A,H23B,H23C), C24(H24A,H24B,H24C), C32(H32A,H32B,
 H32C), C33(H33A,H33B,H33C), C34(H34A,H34B,H34C), C1S(H1SA,H1SB,H1SC)
;
_olex2_submission_special_instructions 'No special instructions were received'

loop_
_space_group_symop_operation_xyz
'x, y, z'
'-x, y, -z+1/2'
'x+1/2, y+1/2, z'
'-x+1/2, y+1/2, -z+1/2'
'-x, -y, -z'
'x, -y, z-1/2'
'-x+1/2, -y+1/2, -z'
'x+1/2, -y+1/2, z-1/2'

loop_
_atom_site_label
_atom_site_type_symbol
_atom_site_fract_x
_atom_site_fract_y
_atom_site_fract_z
_atom_site_U_iso_or_equiv
_atom_site_adp_type
_atom_site_occupancy
_atom_site_site_symmetry_order
_atom_site_calc_flag
_atom_site_refinement_flags_posn
_atom_site_refinement_flags_adp
_atom_site_refinement_flags_occupancy
_atom_site_disorder_assembly
_atom_site_disorder_group
Ru1 Ru 0.63371(2) 0.49706(2) 0.76250(2) 0.03327(9) Uani 1 1 d . . . . .
Ru2 Ru 0.59609(2) 0.04529(2) 0.60352(2) 0.02904(8) Uani 1 1 d . . . . .
Cl1 Cl 0.67233(4) 0.53408(9) 0.69526(7) 0.0641(3) Uani 1 1 d . . . . .
Cl2 Cl 0.54090(3) 0.16847(7) 0.60252(5) 0.0419(2) Uani 1 1 d . . . . .
Cl3 Cl 0.57926(3) -0.07616(7) 0.67796(5) 0.0446(2) Uani 1 1 d . . . . .
O00A O 0.69021(9) 0.67223(19) 0.87819(17) 0.0626(8) Uani 1 1 d . . . . .
N1 N 0.69044(10) 0.5751(2) 0.86125(18) 0.0416(7) Uani 1 1 d . . . . .
N2 N 0.68277(8) 0.37023(19) 0.81658(15) 0.0294(6) Uani 1 1 d . . . . .
N3 N 0.76440(9) 0.2420(2) 0.92678(15) 0.0321(6) Uani 1 1 d . . . . .
N4 N 0.64831(9) 0.1129(2) 0.71617(15) 0.0300(6) Uani 1 1 d . . . . .
C1 C 0.72693(11) 0.5127(3) 0.9074(2) 0.0357(8) Uani 1 1 d . . . . .
C2AA C 0.72127(10) 0.4062(2) 0.88144(18) 0.0305(7) Uani 1 1 d . . . . .
C3 C 0.76155(10) 0.3438(2) 0.93622(18) 0.0291(7) Uani 1 1 d . . . . .
C4 C 0.79438(11) 0.4176(3) 1.00000(18) 0.0325(7) Uani 1 1 d . . . . .
C5 C 0.83891(11) 0.4012(3) 1.06779(19) 0.0404(8) Uani 1 1 d . . . . .
H5 H 0.853249 0.334798 1.078405 0.049 Uiso 1 1 calc R . . . .
C6 C 0.86157(13) 0.4855(3) 1.1193(2) 0.0471(9) Uani 1 1 d . . . . .
H6 H 0.891411 0.475605 1.165284 0.057 Uiso 1 1 calc R . . . .
C7 C 0.84048(13) 0.5843(3) 1.1033(2) 0.0472(9) Uani 1 1 d . . . . .
H7 H 0.856373 0.639451 1.139484 0.057 Uiso 1 1 calc R . . . .
C8 C 0.79653(12) 0.6038(3) 1.0354(2) 0.0421(9) Uani 1 1 d . . . . .
H8 H 0.782979 0.671043 1.025064 0.051 Uiso 1 1 calc R . . . .
C9 C 0.77313(11) 0.5196(3) 0.9829(2) 0.0349(8) Uani 1 1 d . . . . .
C10 C 0.68526(10) 0.2634(2) 0.80225(18) 0.0269(7) Uani 1 1 d . . . . .
C11 C 0.72541(10) 0.2014(2) 0.85718(18) 0.0292(7) Uani 1 1 d . . . . .
C12 C 0.72395(11) 0.0936(3) 0.8387(2) 0.0359(8) Uani 1 1 d . . . . .
H12 H 0.749177 0.049614 0.872940 0.043 Uiso 1 1 calc R . . . .
C13 C 0.68570(12) 0.0527(3) 0.7706(2) 0.0369(8) Uani 1 1 d . . . . .
H13 H 0.685153 -0.019845 0.761017 0.044 Uiso 1 1 calc R . . . .
C14 C 0.64876(10) 0.2157(2) 0.73225(18) 0.0297(7) Uani 1 1 d . . . . .
H14 H 0.623581 0.257823 0.695125 0.036 Uiso 1 1 calc R . . . .
C15 C 0.58628(13) 0.4588(3) 0.8021(2) 0.0506(10) Uani 1 1 d . . . . .
C16 C 0.59020(13) 0.5688(3) 0.7970(3) 0.0557(11) Uani 1 1 d . . . . .
H16 H 0.599935 0.610299 0.841984 0.067 Uiso 1 1 calc R . . . .
C17 C 0.57995(12) 0.6190(3) 0.7263(3) 0.0587(12) Uani 1 1 d . . . . .
H17 H 0.582398 0.692580 0.724873 0.070 Uiso 1 1 calc R . . . .
C18 C 0.56580(12) 0.5572(3) 0.6567(2) 0.0529(10) Uani 1 1 d . . . . .
C19 C 0.56251(11) 0.4458(3) 0.6617(2) 0.0446(9) Uani 1 1 d . . . . .
H19 H 0.553491 0.403302 0.617417 0.054 Uiso 1 1 calc R . . . .
C20 C 0.57280(11) 0.3996(3) 0.7329(2) 0.0435(9) Uani 1 1 d . . . . .
H20 H 0.570644 0.326045 0.734795 0.052 Uiso 1 1 calc R . . . .
C21 C 0.59773(18) 0.3994(5) 0.8779(3) 0.0799(14) Uani 1 1 d . . . . .
H21 H 0.607553 0.327525 0.874270 0.096 Uiso 1 1 calc R . . . .
C22 C 0.63710(18) 0.4455(5) 0.9543(3) 0.0898(17) Uani 1 1 d . . . . .
H22A H 0.664770 0.449958 0.952728 0.135 Uiso 1 1 calc GR . . . .
H22B H 0.643405 0.401016 0.998093 0.135 Uiso 1 1 calc GR . . . .
H22C H 0.628547 0.515448 0.961297 0.135 Uiso 1 1 calc GR . . . .
C23 C 0.5528(2) 0.3873(6) 0.8754(4) 0.127(3) Uani 1 1 d . . . . .
H23A H 0.540149 0.456362 0.873382 0.190 Uiso 1 1 calc GR . . . .
H23B H 0.559323 0.350439 0.922433 0.190 Uiso 1 1 calc GR . . . .
H23C H 0.530378 0.347453 0.828705 0.190 Uiso 1 1 calc GR . . . .
C24 C 0.55651(17) 0.6065(4) 0.5811(3) 0.0871(17) Uani 1 1 d . . . . .
H24A H 0.563668 0.681107 0.589563 0.131 Uiso 1 1 calc GR . . . .
H24B H 0.523960 0.597107 0.539105 0.131 Uiso 1 1 calc GR . . . .
H24C H 0.575949 0.572950 0.566174 0.131 Uiso 1 1 calc GR . . . .
C25 C 0.57799(12) 0.1105(3) 0.4877(2) 0.0390(8) Uani 1 1 d . . . . .
C26 C 0.62706(13) 0.1087(3) 0.5412(2) 0.0429(9) Uani 1 1 d . . . . .
H26 H 0.644437 0.170323 0.550216 0.052 Uiso 1 1 calc R . . . .
C27 C 0.65030(13) 0.0137(3) 0.5817(2) 0.0440(9) Uani 1 1 d . . . . .
H27 H 0.682836 0.014442 0.617332 0.053 Uiso 1 1 calc R . . . .
C28 C 0.62570(13) -0.0817(3) 0.5695(2) 0.0423(9) Uani 1 1 d . . . . .
C29 C 0.57594(12) -0.0783(3) 0.5147(2) 0.0400(8) Uani 1 1 d . . . . .
H29 H 0.558563 -0.140090 0.505151 0.048 Uiso 1 1 calc R . . . .
C30 C 0.55262(13) 0.0142(3) 0.4751(2) 0.0387(8) Uani 1 1 d . . . . .
H30 H 0.520045 0.013529 0.439833 0.046 Uiso 1 1 calc R . . . .
C31 C 0.55083(15) 0.2092(3) 0.4443(2) 0.0562(10) Uani 1 1 d . . . . .
H31 H 0.521993 0.209317 0.444193 0.067 Uiso 1 1 calc R . . . .
C32 C 0.5771(2) 0.3121(4) 0.4841(3) 0.0898(17) Uani 1 1 d . . . . .
H32A H 0.585736 0.313384 0.538560 0.135 Uiso 1 1 calc GR . . . .
H32B H 0.557182 0.371762 0.455747 0.135 Uiso 1 1 calc GR . . . .
H32C H 0.605017 0.315888 0.483225 0.135 Uiso 1 1 calc GR . . . .
C33 C 0.53611(18) 0.2036(4) 0.3577(3) 0.0759(14) Uani 1 1 d . . . . .
H33A H 0.563629 0.198588 0.355731 0.114 Uiso 1 1 calc GR . . . .
H33B H 0.518739 0.266456 0.329937 0.114 Uiso 1 1 calc GR . . . .
H33C H 0.516660 0.142060 0.332639 0.114 Uiso 1 1 calc GR . . . .
C34 C 0.65055(15) -0.1816(3) 0.6148(3) 0.0639(12) Uani 1 1 d . . . . .
H34A H 0.682957 -0.165755 0.654473 0.096 Uiso 1 1 calc GR . . . .
H34B H 0.648825 -0.233818 0.578262 0.096 Uiso 1 1 calc GR . . . .
H34C H 0.635716 -0.208881 0.640447 0.096 Uiso 1 1 calc GR . . . .
O5S O 0.7437(5) 0.3553(12) 0.7276(8) 0.140(3) Uiso 0.3333 1 d D . P A 1
O4S O 0.6925(5) 0.3298(12) 0.6232(9) 0.140(3) Uiso 0.3333 1 d D . P A 2
O3S O 0.7342(5) 0.2000(12) 0.6907(9) 0.140(3) Uiso 0.3333 1 d D . P A 3
C2S C 0.7367(3) 0.2921(6) 0.6616(4) 0.126(2) Uiso 1 1 d D . . . .
H2SA H 0.719411 0.332699 0.613034 0.189 Uiso 0.3333 1 calc R . P A 1
H2SB H 0.719396 0.228989 0.656506 0.189 Uiso 0.3333 1 calc R . P A 1
H2SC H 0.766767 0.272623 0.671364 0.189 Uiso 0.3333 1 calc R . P A 1
H2SF H 0.738236 0.224446 0.685119 0.189 Uiso 0.3333 1 calc R . P A 2
H2SE H 0.757713 0.341128 0.702792 0.189 Uiso 0.3333 1 calc R . P A 2
H2SD H 0.745844 0.283806 0.624212 0.189 Uiso 0.3333 1 calc R . P A 2
H2SI H 0.762902 0.332183 0.703030 0.189 Uiso 0.3333 1 calc R . P A 3
H2SG H 0.708139 0.331270 0.641907 0.189 Uiso 0.3333 1 calc R . P A 3
H2SH H 0.740995 0.279830 0.618619 0.189 Uiso 0.3333 1 calc R . P A 3
O1S O 0.5365(3) 0.1633(7) 0.7545(5) 0.106(2) Uiso 0.5 1 d D . P B -1
C1S C 0.5068(5) 0.1031(7) 0.7650(10) 0.094(4) Uiso 0.5 1 d D . P B -1
H1SA H 0.475703 0.105223 0.717297 0.141 Uiso 0.5 1 calc GR . P B -1
H1SB H 0.506165 0.130783 0.809093 0.141 Uiso 0.5 1 calc GR . P B -1
H1SC H 0.517843 0.030866 0.776181 0.141 Uiso 0.5 1 calc GR . P B -1

loop_
_atom_site_aniso_label
_atom_site_aniso_U_11
_atom_site_aniso_U_22
_atom_site_aniso_U_33
_atom_site_aniso_U_23
_atom_site_aniso_U_13
_atom_site_aniso_U_12
Ru1 0.03036(15) 0.02466(15) 0.03773(17) -0.00608(11) 0.01426(13) 0.00117(11)
Ru2 0.03162(15) 0.02642(14) 0.02981(15) -0.00863(11) 0.01736(12) -0.00798(11)
Cl1 0.0711(7) 0.0630(7) 0.0760(7) 0.0136(6) 0.0518(6) 0.0101(6)
Cl2 0.0340(4) 0.0403(5) 0.0492(5) -0.0140(4) 0.0215(4) -0.0060(4)
Cl3 0.0540(5) 0.0422(5) 0.0392(5) -0.0044(4) 0.0266(4) -0.0148(4)
O00A 0.0570(17) 0.0249(13) 0.079(2) -0.0221(13) 0.0199(15) 0.0011(12)
N1 0.0379(16) 0.0274(15) 0.0498(18) -0.0137(13) 0.0180(15) -0.0040(12)
N2 0.0273(13) 0.0237(13) 0.0320(15) -0.0068(11) 0.0130(12) -0.0027(11)
N3 0.0282(14) 0.0313(15) 0.0315(15) -0.0043(12) 0.0131(12) -0.0012(11)
N4 0.0319(14) 0.0253(14) 0.0339(15) -0.0058(11) 0.0188(13) -0.0035(11)
C1 0.0325(18) 0.0290(18) 0.039(2) -0.0090(14) 0.0157(16) -0.0026(14)
C2AA 0.0278(16) 0.0282(17) 0.0329(18) -0.0075(14) 0.0150(15) -0.0038(13)
C3 0.0304(16) 0.0277(17) 0.0308(17) -0.0070(13) 0.0180(14) -0.0052(13)
C4 0.0305(17) 0.0367(18) 0.0300(18) -0.0084(14) 0.0164(15) -0.0074(14)
C5 0.0334(18) 0.048(2) 0.0337(19) -0.0039(16) 0.0142(16) 0.0011(16)
C6 0.0330(19) 0.063(3) 0.032(2) -0.0148(18) 0.0098(16) -0.0097(18)
C7 0.044(2) 0.050(2) 0.042(2) -0.0226(18) 0.0204(18) -0.0171(18)
C8 0.040(2) 0.038(2) 0.045(2) -0.0148(16) 0.0208(18) -0.0057(16)
C9 0.0300(17) 0.0360(19) 0.0363(19) -0.0135(15) 0.0167(15) -0.0081(14)
C10 0.0288(16) 0.0231(16) 0.0314(17) -0.0061(13) 0.0183(14) -0.0030(13)
C11 0.0307(16) 0.0261(16) 0.0314(18) -0.0043(13) 0.0174(15) -0.0020(13)
C12 0.0362(18) 0.0263(17) 0.039(2) -0.0009(14) 0.0169(16) 0.0038(14)
C13 0.0415(19) 0.0248(17) 0.041(2) -0.0098(15) 0.0211(17) -0.0038(15)
C14 0.0288(16) 0.0255(16) 0.0322(18) -0.0045(13) 0.0151(14) -0.0034(13)
C15 0.037(2) 0.057(3) 0.060(3) -0.003(2) 0.028(2) 0.0024(18)
C16 0.044(2) 0.058(3) 0.061(3) -0.015(2) 0.026(2) 0.0131(19)
C17 0.034(2) 0.029(2) 0.087(3) -0.009(2) 0.017(2) 0.0067(16)
C18 0.0309(19) 0.048(2) 0.060(3) 0.008(2) 0.0122(19) 0.0053(17)
C19 0.0302(18) 0.047(2) 0.041(2) -0.0084(17) 0.0103(17) -0.0038(16)
C20 0.0333(18) 0.039(2) 0.057(2) -0.0071(18) 0.0235(18) -0.0019(16)
C21 0.092(4) 0.092(4) 0.070(3) 0.001(3) 0.054(3) 0.003(3)
C22 0.069(3) 0.127(5) 0.068(3) 0.026(3) 0.034(3) 0.020(3)
C23 0.101(5) 0.213(8) 0.093(4) -0.017(5) 0.070(4) -0.056(5)
C24 0.066(3) 0.093(4) 0.069(3) 0.034(3) 0.016(3) 0.003(3)
C25 0.051(2) 0.038(2) 0.0367(19) -0.0052(15) 0.0291(18) -0.0091(16)
C26 0.050(2) 0.042(2) 0.049(2) -0.0126(17) 0.0350(19) -0.0193(17)
C27 0.0384(19) 0.058(2) 0.045(2) -0.0144(18) 0.0284(18) -0.0074(18)
C28 0.053(2) 0.039(2) 0.046(2) -0.0116(16) 0.0335(19) -0.0009(17)
C29 0.052(2) 0.0337(19) 0.043(2) -0.0168(16) 0.0314(19) -0.0140(16)
C30 0.043(2) 0.043(2) 0.0290(18) -0.0107(15) 0.0189(16) -0.0106(16)
C31 0.065(3) 0.052(2) 0.059(3) 0.011(2) 0.039(2) 0.000(2)
C32 0.133(5) 0.044(3) 0.091(4) 0.007(3) 0.061(4) -0.007(3)
C33 0.088(3) 0.085(4) 0.053(3) 0.022(2) 0.038(3) 0.007(3)
C34 0.071(3) 0.049(3) 0.079(3) -0.002(2) 0.046(3) 0.012(2)

loop_
_atom_type_symbol
_atom_type_description
_atom_type_scat_dispersion_real
_atom_type_scat_dispersion_imag
_atom_type_scat_source
C C 0.0033 0.0016 'International Tables Vol C Tables 4.2.6.8 and 6.1.1.4'
H H 0.0000 0.0000 'International Tables Vol C Tables 4.2.6.8 and 6.1.1.4'
Cl Cl 0.1484 0.1585 'International Tables Vol C Tables 4.2.6.8 and 6.1.1.4'
N N 0.0061 0.0033 'International Tables Vol C Tables 4.2.6.8 and 6.1.1.4'
O O 0.0106 0.0060 'International Tables Vol C Tables 4.2.6.8 and 6.1.1.4'
Ru Ru -1.2594 0.8363 'International Tables Vol C Tables 4.2.6.8 and 6.1.1.4'

loop_
_geom_angle_atom_site_label_1
_geom_angle_atom_site_label_2
_geom_angle_atom_site_label_3
_geom_angle
_geom_angle_site_symmetry_1
_geom_angle_site_symmetry_3
_geom_angle_publ_flag
N1 Ru1 Cl1 86.22(9) . . ?
N1 Ru1 N2 79.24(10) . . ?
N1 Ru1 C15 103.82(13) . . ?
N1 Ru1 C16 86.55(14) . . ?
N1 Ru1 C17 98.78(13) . . ?
N1 Ru1 C18 132.02(13) . . ?
N1 Ru1 C19 165.05(12) . . ?
N1 Ru1 C20 139.46(13) . . ?
N2 Ru1 Cl1 84.96(8) . . ?
N2 Ru1 C15 100.24(13) . . ?
N2 Ru1 C16 129.72(14) . . ?
N2 Ru1 C17 167.59(15) . . ?
N2 Ru1 C18 148.02(13) . . ?
N2 Ru1 C19 113.68(12) . . ?
N2 Ru1 C20 94.52(12) . . ?
C15 Ru1 Cl1 169.35(11) . . ?
C15 Ru1 C18 80.54(15) . . ?
C15 Ru1 C19 67.52(15) . . ?
C16 Ru1 Cl1 142.21(13) . . ?
C16 Ru1 C15 37.46(16) . . ?
C16 Ru1 C17 37.94(16) . . ?
C16 Ru1 C18 68.10(16) . . ?
C16 Ru1 C19 79.34(15) . . ?
C16 Ru1 C20 66.73(15) . . ?
C17 Ru1 Cl1 107.22(13) . . ?
C17 Ru1 C15 68.16(16) . . ?
C17 Ru1 C18 37.66(15) . . ?
C17 Ru1 C19 66.95(14) . . ?
C17 Ru1 C20 78.95(14) . . ?
C18 Ru1 Cl1 90.12(12) . . ?
C19 Ru1 Cl1 101.90(11) . . ?
C19 Ru1 C18 36.86(14) . . ?
C20 Ru1 Cl1 133.53(10) . . ?
C20 Ru1 C15 37.37(14) . . ?
C20 Ru1 C18 66.59(14) . . ?
C20 Ru1 C19 36.76(13) . . ?
Cl3 Ru2 Cl2 87.91(3) . . ?
N4 Ru2 Cl2 86.81(7) . . ?
N4 Ru2 Cl3 86.66(7) . . ?
N4 Ru2 C25 123.49(11) . . ?
N4 Ru2 C26 94.35(11) . . ?
N4 Ru2 C27 88.89(12) . . ?
N4 Ru2 C28 111.21(12) . . ?
N4 Ru2 C29 148.81(12) . . ?
N4 Ru2 C30 161.13(11) . . ?
C25 Ru2 Cl2 89.26(9) . . ?
C25 Ru2 Cl3 149.50(9) . . ?
C26 Ru2 Cl2 112.18(10) . . ?
C26 Ru2 Cl3 159.92(10) . . ?
C26 Ru2 C25 37.31(13) . . ?
C26 Ru2 C28 68.81(14) . . ?
C26 Ru2 C30 67.58(13) . . ?
C27 Ru2 Cl2 149.49(11) . . ?
C27 Ru2 Cl3 121.99(11) . . ?
C27 Ru2 C25 68.24(14) . . ?
C27 Ru2 C26 38.12(14) . . ?
C27 Ru2 C28 37.77(14) . . ?
C27 Ru2 C29 67.71(13) . . ?
C27 Ru2 C30 80.10(14) . . ?
C28 Ru2 Cl2 161.95(10) . . ?
C28 Ru2 Cl3 92.10(10) . . ?
C28 Ru2 C25 81.61(13) . . ?
C29 Ru2 Cl2 123.84(10) . . ?
C29 Ru2 Cl3 88.73(10) . . ?
C29 Ru2 C25 67.95(13) . . ?
C29 Ru2 C26 80.03(13) . . ?
C29 Ru2 C28 38.15(13) . . ?
C29 Ru2 C30 37.11(13) . . ?
C30 Ru2 Cl2 94.89(10) . . ?
C30 Ru2 Cl3 112.16(9) . . ?
C30 Ru2 C25 37.93(12) . . ?
C30 Ru2 C28 68.42(14) . . ?
O00A N1 Ru1 124.4(2) . . ?
O00A N1 C1 121.7(3) . . ?
C1 N1 Ru1 113.9(2) . . ?
C2AA N2 Ru1 108.7(2) . . ?
C2AA N2 C10 113.3(3) . . ?
C10 N2 Ru1 138.0(2) . . ?
C3 N3 C11 113.6(3) . . ?
C13 N4 Ru2 119.5(2) . . ?
C14 N4 Ru2 122.3(2) . . ?
C14 N4 C13 117.7(3) . . ?
N1 C1 C2AA 114.9(3) . . ?
N1 C1 C9 138.4(3) . . ?
C2AA C1 C9 106.7(3) . . ?
N2 C2AA C1 123.3(3) . . ?
N2 C2AA C3 125.5(3) . . ?
C1 C2AA C3 111.1(3) . . ?
N3 C3 C2AA 122.9(3) . . ?
N3 C3 C4 131.5(3) . . ?
C2AA C3 C4 105.6(3) . . ?
C5 C4 C3 130.9(3) . . ?
C5 C4 C9 120.6(3) . . ?
C9 C4 C3 108.5(3) . . ?
C6 C5 C4 118.5(3) . . ?
C5 C6 C7 120.9(3) . . ?
C8 C7 C6 122.0(3) . . ?
C7 C8 C9 117.9(3) . . ?
C4 C9 C1 108.1(3) . . ?
C8 C9 C1 131.8(3) . . ?
C8 C9 C4 120.1(3) . . ?
N2 C10 C11 120.8(3) . . ?
N2 C10 C14 120.1(3) . . ?
C14 C10 C11 119.0(3) . . ?
N3 C11 C10 123.6(3) . . ?
N3 C11 C12 119.8(3) . . ?
C12 C11 C10 116.5(3) . . ?
C13 C12 C11 120.3(3) . . ?
N4 C13 C12 123.1(3) . . ?
N4 C14 C10 123.1(3) . . ?
C16 C15 Ru1 68.9(2) . . ?
C16 C15 C20 116.3(4) . . ?
C16 C15 C21 124.7(4) . . ?
C20 C15 Ru1 70.7(2) . . ?
C20 C15 C21 118.9(4) . . ?
C21 C15 Ru1 128.5(3) . . ?
C15 C16 Ru1 73.6(2) . . ?
C15 C16 C17 122.4(4) . . ?
C17 C16 Ru1 72.4(2) . . ?
C16 C17 Ru1 69.6(2) . . ?
C16 C17 C18 120.0(4) . . ?
C18 C17 Ru1 73.3(2) . . ?
C17 C18 Ru1 69.1(2) . . ?
C17 C18 C24 122.0(4) . . ?
C19 C18 Ru1 71.3(2) . . ?
C19 C18 C17 117.9(4) . . ?
C19 C18 C24 120.0(4) . . ?
C24 C18 Ru1 129.0(3) . . ?
C18 C19 Ru1 71.9(2) . . ?
C20 C19 Ru1 70.0(2) . . ?
C20 C19 C18 120.0(3) . . ?
C15 C20 Ru1 72.0(2) . . ?
C19 C20 Ru1 73.2(2) . . ?
C19 C20 C15 123.2(4) . . ?
C22 C21 C15 114.9(4) . . ?
C22 C21 C23 113.4(4) . . ?
C23 C21 C15 108.3(4) . . ?
C26 C25 Ru2 70.4(2) . . ?
C26 C25 C30 118.1(3) . . ?
C26 C25 C31 123.3(3) . . ?
C30 C25 Ru2 70.25(19) . . ?
C30 C25 C31 118.6(3) . . ?
C31 C25 Ru2 129.9(3) . . ?
C25 C26 Ru2 72.32(19) . . ?
C25 C26 C27 120.4(3) . . ?
C27 C26 Ru2 70.0(2) . . ?
C26 C27 Ru2 71.9(2) . . ?
C28 C27 Ru2 72.4(2) . . ?
C28 C27 C26 122.0(3) . . ?
C27 C28 Ru2 69.8(2) . . ?
C27 C28 C29 116.7(3) . . ?
C27 C28 C34 121.6(4) . . ?
C29 C28 Ru2 70.27(19) . . ?
C29 C28 C34 121.6(3) . . ?
C34 C28 Ru2 128.6(3) . . ?
C28 C29 Ru2 71.58(19) . . ?
C30 C29 Ru2 71.99(19) . . ?
C30 C29 C28 122.0(3) . . ?
C25 C30 Ru2 71.82(19) . . ?
C29 C30 Ru2 70.89(19) . . ?
C29 C30 C25 120.8(3) . . ?
C25 C31 C32 113.6(4) . . ?
C25 C31 C33 109.4(4) . . ?
C33 C31 C32 111.5(4) . . ?

loop_
_geom_bond_atom_site_label_1
_geom_bond_atom_site_label_2
_geom_bond_distance
_geom_bond_site_symmetry_2
_geom_bond_publ_flag
Ru1 Cl1 2.3873(11) . ?
Ru1 N1 2.096(3) . ?
Ru1 N2 2.123(2) . ?
Ru1 C15 2.206(4) . ?
Ru1 C16 2.146(4) . ?
Ru1 C17 2.182(3) . ?
Ru1 C18 2.238(4) . ?
Ru1 C19 2.230(3) . ?
Ru1 C20 2.189(3) . ?
Ru2 Cl2 2.4249(9) . ?
Ru2 Cl3 2.4122(9) . ?
Ru2 N4 2.134(2) . ?
Ru2 C25 2.204(3) . ?
Ru2 C26 2.178(3) . ?
Ru2 C27 2.153(3) . ?
Ru2 C28 2.186(3) . ?
Ru2 C29 2.169(3) . ?
Ru2 C30 2.183(3) . ?
O00A N1 1.269(3) . ?
N1 C1 1.321(4) . ?
N2 C2AA 1.317(4) . ?
N2 C10 1.386(4) . ?
N3 C3 1.305(4) . ?
N3 C11 1.388(4) . ?
N4 C13 1.361(4) . ?
N4 C14 1.330(4) . ?
C1 C2AA 1.410(4) . ?
C1 C9 1.465(4) . ?
C2AA C3 1.429(4) . ?
C3 C4 1.473(4) . ?
C4 C5 1.384(4) . ?
C4 C9 1.418(5) . ?
C5 C6 1.380(5) . ?
C6 C7 1.382(5) . ?
C7 C8 1.380(5) . ?
C8 C9 1.392(4) . ?
C10 C11 1.424(4) . ?
C10 C14 1.396(4) . ?
C11 C12 1.398(4) . ?
C12 C13 1.364(4) . ?
C15 C16 1.398(6) . ?
C15 C20 1.408(5) . ?
C15 C21 1.538(6) . ?
C16 C17 1.407(6) . ?
C17 C18 1.428(6) . ?
C18 C19 1.413(5) . ?
C18 C24 1.500(6) . ?
C19 C20 1.394(5) . ?
C21 C22 1.488(7) . ?
C21 C23 1.508(7) . ?
C25 C26 1.402(5) . ?
C25 C30 1.426(5) . ?
C25 C31 1.505(5) . ?
C26 C27 1.415(5) . ?
C27 C28 1.405(5) . ?
C28 C29 1.423(5) . ?
C28 C34 1.506(5) . ?
C29 C30 1.385(5) . ?
C31 C32 1.524(6) . ?
C31 C33 1.518(6) . ?
O5S C2S 1.445(12) . ?
O4S C2S 1.344(12) . ?
O3S C2S 1.320(13) . ?
O1S C1S 1.368(14) . ?
